data_4112983
loop_
_publ_author_name
'Soji Shimizu'
'Venkataramanarao G. Anand'
'Ryuichiro Taniguchi'
'Ko Furukawa'
'Tatsuhisa Kato'
'Toshihiko Yokoyama'
'Atsuhiro Osuka'

_publ_section_title
;
 Biscopper Complexes of meso-Aryl-Substituted Hexaphyrin: Gable Structures
 and Varying Antiferromagnetic Coupling
;
_journal_name_full 'Journal of the American Chemical Society'
_journal_page_first 12280
_journal_page_last 12281
_journal_paper_doi 10.1021/ja046102x
_journal_volume 126
_journal_year 2004
_chemical_formula_moiety 'C69 Cl6 Cu2 F42 N6 O'
_chemical_formula_sum 'C69 Cl6 Cu2 F42 N6 O'
_chemical_formula_weight 2066.53
_chemical_name_systematic
; 
 ? 
;
_space_group_IT_number 14
_symmetry_cell_setting monoclinic
_symmetry_Int_Tables_number 14
_symmetry_space_group_name_Hall '-P 2yn'
_symmetry_space_group_name_H-M 'P 1 21/n 1'
_atom_sites_solution_hydrogens geom
_atom_sites_solution_primary direct
_atom_sites_solution_secondary difmap
_audit_creation_method SHELXL-97
_cell_angle_alpha 90.00
_cell_angle_beta 109.73(3)
_cell_angle_gamma 90.00
_cell_formula_units_Z 4
_cell_length_a 22.598(10)
_cell_length_b 13.063(5)
_cell_length_c 25.050(11)
_cell_measurement_reflns_used 63456
_cell_measurement_temperature 123(2)
_cell_measurement_theta_max 27.5
_cell_measurement_theta_min 3.0
_cell_volume 6961(5)
_computing_structure_refinement 'SHELXL-97 (Sheldrick, 1997)'
_computing_structure_solution 'SHELXS-97 (Sheldrick, 1990)'
_diffrn_ambient_temperature 123(2)
_diffrn_detector_area_resol_mean 10.00
_diffrn_measured_fraction_theta_full 0.965
_diffrn_measured_fraction_theta_max 0.965
_diffrn_measurement_device_type 'Rigaku RAXIS-RAPID'
_diffrn_measurement_method \w
_diffrn_radiation_monochromator graphite
_diffrn_radiation_source 'fine-focus sealed tube'
_diffrn_radiation_type MoK\a
_diffrn_radiation_wavelength 0.71075
_diffrn_reflns_av_R_equivalents 0.0628
_diffrn_reflns_av_sigmaI/netI 0.0434
_diffrn_reflns_limit_h_max 29
_diffrn_reflns_limit_h_min -29
_diffrn_reflns_limit_k_max 15
_diffrn_reflns_limit_k_min -16
_diffrn_reflns_limit_l_max 32
_diffrn_reflns_limit_l_min -32
_diffrn_reflns_number 59757
_diffrn_reflns_theta_full 27.49
_diffrn_reflns_theta_max 27.49
_diffrn_reflns_theta_min 3.02
_exptl_absorpt_coefficient_mu 1.008
_exptl_absorpt_correction_T_max 0.9059
_exptl_absorpt_correction_T_min 0.5604
_exptl_absorpt_correction_type none
_exptl_crystal_colour violet
_exptl_crystal_density_diffrn 1.972
_exptl_crystal_description prism
_exptl_crystal_F_000 4008
_exptl_crystal_size_max 0.65
_exptl_crystal_size_mid 0.25
_exptl_crystal_size_min 0.10
_refine_diff_density_max 3.642
_refine_diff_density_min -2.373
_refine_diff_density_rms 0.155
_refine_ls_extinction_method none
_refine_ls_goodness_of_fit_ref 1.269
_refine_ls_hydrogen_treatment mixed
_refine_ls_matrix_type full
_refine_ls_number_parameters 1118
_refine_ls_number_reflns 15386
_refine_ls_number_restraints 7
_refine_ls_restrained_S_all 1.272
_refine_ls_R_factor_all 0.1132
_refine_ls_R_factor_gt 0.0921
_refine_ls_shift/su_max 0.001
_refine_ls_shift/su_mean 0.000
_refine_ls_structure_factor_coef Fsqd
_refine_ls_weighting_details 'calc w=1/[\s^2^(Fo^2^)+(0.2000P)^2^+0.0000P] where P=(Fo^2^+2Fc^2^)/3'
_refine_ls_weighting_scheme calc
_refine_ls_wR_factor_gt 0.2885
_refine_ls_wR_factor_ref 0.3097
_reflns_number_gt 11837
_reflns_number_total 15386
_reflns_threshold_expression >2sigma(I)
_cod_data_source_file ja046102xsi20040813_103126.cif
_cod_data_source_block shelxl
_cod_original_sg_symbol_H-M 'P 21/n'
_cod_database_code 4112983

loop_
_symmetry_equiv_pos_as_xyz
'x, y, z'
'-x+1/2, y+1/2, -z+1/2'
'-x, -y, -z'
'x-1/2, -y-1/2, z-1/2'

loop_
_atom_site_label
_atom_site_type_symbol
_atom_site_fract_x
_atom_site_fract_y
_atom_site_fract_z
_atom_site_U_iso_or_equiv
_atom_site_adp_type
_atom_site_occupancy
_atom_site_symmetry_multiplicity
_atom_site_calc_flag
_atom_site_refinement_flags
Cu1 Cu 0.49868(3) 0.36103(5) 0.24257(3) 0.0283(2) Uani 1 1 d .
Cu2 Cu 0.43189(3) 0.16142(4) 0.14075(3) 0.02565(19) Uani 1 1 d .
Cl1 Cl 0.55368(14) 0.1083(2) 0.25212(13) 0.0916(8) Uiso 1 1 d D
Cl2 Cl 0.5483(2) -0.0385(3) 0.34182(18) 0.0649(10) Uiso 0.50 1 d PD
Cl3 Cl 0.4815(4) -0.0765(6) 0.2546(3) 0.122(2) Uiso 0.50 1 d PD
Cl4 Cl 0.1066(3) 0.3628(5) 0.2490(3) 0.178(2) Uani 1 1 d .
Cl5 Cl 0.0534(2) 0.1684(4) 0.2619(2) 0.158(2) Uani 1 1 d .
Cl6 Cl 1.0122(12) 0.083(2) 0.1417(10) 0.320(11) Uiso 0.50 1 d PD
Cl7 Cl 0.9440(12) 0.045(2) 0.0249(12) 0.348(12) Uiso 0.50 1 d PD
Cl8 Cl 1.043(3) 0.041(5) 0.022(2) 0.68(4) Uiso 0.50 1 d PD
Cl9 Cl 0.9573(10) 0.1219(15) 0.0854(10) 0.260(8) Uiso 0.50 1 d PD
F1 F 0.34415(16) 0.0820(3) 0.26683(16) 0.0466(9) Uani 1 1 d .
F2 F 0.45370(19) 0.0735(3) 0.37267(18) 0.0606(12) Uani 1 1 d .
F3 F 0.65377(19) 0.3603(3) 0.46081(14) 0.0476(9) Uani 1 1 d .
F4 F 0.69822(18) 0.5277(3) 0.40688(15) 0.0509(10) Uani 1 1 d .
F5 F 0.61392(17) 0.6696(2) 0.17639(14) 0.0397(8) Uani 1 1 d .
F6 F 0.52499(15) 0.5668(2) 0.07433(13) 0.0347(7) Uani 1 1 d .
F7 F 0.59294(17) 0.3734(3) 0.07659(16) 0.0420(8) Uani 1 1 d .
F8 F 0.63909(16) 0.1618(3) 0.07911(16) 0.0399(8) Uani 1 1 d .
F9 F 0.51439(15) -0.2122(2) 0.10267(16) 0.0406(8) Uani 1 1 d .
F10 F 0.38385(16) -0.2413(2) 0.09569(17) 0.0443(9) Uani 1 1 d .
F11 F 0.19310(14) 0.0618(2) 0.07610(14) 0.0350(7) Uani 1 1 d .
F12 F 0.20500(14) 0.2619(2) 0.13283(14) 0.0373(7) Uani 1 1 d .
F13 F 0.4792(2) 0.2459(4) 0.45488(18) 0.0702(14) Uani 1 1 d .
F14 F 0.5249(3) 0.1371(5) 0.5522(2) 0.0852(18) Uani 1 1 d .
F15 F 0.6344(2) 0.0315(4) 0.57485(18) 0.0628(12) Uani 1 1 d .
F16 F 0.69705(18) 0.0325(3) 0.49936(17) 0.0550(10) Uani 1 1 d .
F17 F 0.65229(17) 0.1434(3) 0.40310(15) 0.0462(9) Uani 1 1 d .
F18 F 0.6001(2) 0.7394(3) 0.3189(2) 0.0664(12) Uani 1 1 d .
F19 F 0.6867(2) 0.8869(3) 0.3354(2) 0.0731(15) Uani 1 1 d .
F20 F 0.7987(3) 0.8479(4) 0.3213(2) 0.0815(17) Uani 1 1 d .
F21 F 0.8231(2) 0.6562(5) 0.2899(3) 0.0861(17) Uani 1 1 d .
F22 F 0.7353(2) 0.5076(4) 0.2719(2) 0.0670(12) Uani 1 1 d .
F23 F 0.39448(15) 0.5297(2) 0.12475(13) 0.0347(7) Uani 1 1 d .
F24 F 0.30321(17) 0.6111(3) 0.03518(16) 0.0451(9) Uani 1 1 d .
F25 F 0.27923(17) 0.5335(3) -0.07075(15) 0.0476(9) Uani 1 1 d .
F26 F 0.34668(17) 0.3701(3) -0.08616(14) 0.0432(8) Uani 1 1 d .
F27 F 0.43497(16) 0.2846(3) 0.00076(13) 0.0381(7) Uani 1 1 d .
F28 F 0.56646(16) -0.0026(3) 0.00609(14) 0.0401(8) Uani 1 1 d .
F29 F 0.66204(18) -0.1146(3) -0.00531(14) 0.0441(8) Uani 1 1 d .
F30 F 0.74310(17) -0.2108(3) 0.08573(17) 0.0473(9) Uani 1 1 d .
F31 F 0.72676(17) -0.2017(3) 0.18849(15) 0.0459(9) Uani 1 1 d .
F32 F 0.62921(17) -0.0946(3) 0.19982(14) 0.0414(8) Uani 1 1 d .
F33 F 0.30205(16) -0.1116(3) -0.00698(14) 0.0387(7) Uani 1 1 d .
F34 F 0.20977(18) -0.2480(3) -0.05569(14) 0.0456(9) Uani 1 1 d .
F35 F 0.13416(17) -0.3153(3) 0.00170(16) 0.0466(9) Uani 1 1 d .
F36 F 0.15299(16) -0.2468(3) 0.10916(15) 0.0410(8) Uani 1 1 d .
F37 F 0.24487(15) -0.1097(3) 0.15790(13) 0.0355(7) Uani 1 1 d .
F38 F 0.36443(18) 0.3898(3) 0.31286(14) 0.0437(8) Uani 1 1 d .
F39 F 0.3288(2) 0.5835(3) 0.31756(17) 0.0574(10) Uani 1 1 d .
F40 F 0.2675(2) 0.6883(3) 0.2206(2) 0.0593(11) Uani 1 1 d .
F41 F 0.24608(19) 0.5964(3) 0.11757(17) 0.0503(9) Uani 1 1 d .
F42 F 0.28489(15) 0.4060(2) 0.11135(13) 0.0351(7) Uani 1 1 d .
O1 O 0.44631(16) 0.3178(3) 0.16009(14) 0.0264(7) Uani 1 1 d .
N1 N 0.4537(2) 0.2853(3) 0.28199(18) 0.0298(9) Uani 1 1 d .
N2 N 0.5648(2) 0.3948(4) 0.31505(19) 0.0347(10) Uani 1 1 d .
N3 N 0.5359(2) 0.4508(3) 0.20408(19) 0.0320(10) Uani 1 1 d .
N4 N 0.5010(2) 0.1880(3) 0.11527(18) 0.0274(9) Uani 1 1 d .
N5 N 0.4368(2) 0.0161(3) 0.12004(18) 0.0269(9) Uani 1 1 d .
N6 N 0.3521(2) 0.1369(3) 0.15261(19) 0.0286(9) Uani 1 1 d .
C1 C 0.3986(3) 0.2383(4) 0.2536(2) 0.0302(11) Uani 1 1 d .
C2 C 0.3939(3) 0.1455(4) 0.2834(3) 0.0356(12) Uani 1 1 d .
C3 C 0.4422(3) 0.1434(5) 0.3310(3) 0.0388(13) Uani 1 1 d .
C4 C 0.4831(3) 0.2306(4) 0.3320(2) 0.0304(11) Uani 1 1 d .
C5 C 0.5396(3) 0.2593(4) 0.3718(2) 0.0359(12) Uani 1 1 d .
C6 C 0.5753(3) 0.3430(4) 0.3644(2) 0.0380(13) Uani 1 1 d .
C7 C 0.6289(3) 0.3886(5) 0.4069(2) 0.0401(13) Uani 1 1 d .
C8 C 0.6489(3) 0.4673(4) 0.3818(3) 0.0397(13) Uani 1 1 d .
C9 C 0.6091(3) 0.4716(4) 0.3231(2) 0.0387(13) Uani 1 1 d .
C10 C 0.6142(3) 0.5398(4) 0.2811(2) 0.0357(12) Uani 1 1 d .
C11 C 0.5789(3) 0.5297(4) 0.2238(2) 0.0340(12) Uani 1 1 d .
C12 C 0.5793(3) 0.5867(4) 0.1757(2) 0.0337(12) Uani 1 1 d .
C13 C 0.5386(3) 0.5397(4) 0.1284(2) 0.0311(11) Uani 1 1 d .
C14 C 0.5131(2) 0.4537(4) 0.1484(2) 0.0267(10) Uani 1 1 d .
C15 C 0.4714(2) 0.3639(4) 0.1200(2) 0.0270(10) Uani 1 1 d .
C16 C 0.5136(3) 0.2861(4) 0.1071(2) 0.0288(10) Uani 1 1 d .
C17 C 0.5679(3) 0.2892(4) 0.0903(2) 0.0341(11) Uani 1 1 d .
C18 C 0.5874(3) 0.1903(4) 0.0901(2) 0.0327(11) Uani 1 1 d .
C19 C 0.5458(3) 0.1248(4) 0.1060(2) 0.0300(11) Uani 1 1 d .
C20 C 0.5426(2) 0.0176(4) 0.1101(2) 0.0271(10) Uani 1 1 d .
C21 C 0.4904(2) -0.0324(4) 0.1171(2) 0.0267(10) Uani 1 1 d .
C22 C 0.4762(2) -0.1397(4) 0.1089(2) 0.0315(11) Uani 1 1 d .
C23 C 0.4154(3) -0.1522(4) 0.1043(3) 0.0341(12) Uani 1 1 d .
C24 C 0.3901(3) -0.0544(4) 0.1107(2) 0.0301(11) Uani 1 1 d .
C25 C 0.3261(2) -0.0290(4) 0.1027(2) 0.0290(10) Uani 1 1 d .
C26 C 0.3097(2) 0.0653(4) 0.1194(2) 0.0278(10) Uani 1 1 d .
C27 C 0.2464(2) 0.1077(4) 0.1063(2) 0.0296(10) Uani 1 1 d .
C28 C 0.2512(3) 0.1993(4) 0.1313(2) 0.0306(11) Uani 1 1 d .
C29 C 0.3177(2) 0.2156(4) 0.1641(2) 0.0291(10) Uani 1 1 d .
C30 C 0.3472(3) 0.2825(4) 0.2084(2) 0.0304(11) Uani 1 1 d .
C31 C 0.5646(3) 0.1971(5) 0.4257(2) 0.0378(12) Uani 1 1 d .
C32 C 0.5342(3) 0.1945(6) 0.4659(3) 0.0487(16) Uani 1 1 d .
C33 C 0.5560(4) 0.1390(6) 0.5158(3) 0.0559(19) Uani 1 1 d .
C34 C 0.6127(3) 0.0843(5) 0.5269(3) 0.0449(15) Uani 1 1 d .
C35 C 0.6437(3) 0.0857(5) 0.4889(3) 0.0435(14) Uani 1 1 d .
C36 C 0.6196(3) 0.1422(4) 0.4382(2) 0.0343(12) Uani 1 1 d .
C37 C 0.6656(3) 0.6200(5) 0.2965(2) 0.0411(14) Uani 1 1 d .
C38 C 0.6549(3) 0.7168(5) 0.3120(3) 0.0454(15) Uani 1 1 d .
C39 C 0.6993(4) 0.7949(5) 0.3215(3) 0.0493(17) Uani 1 1 d .
C40 C 0.7564(4) 0.7734(7) 0.3141(3) 0.064(2) Uani 1 1 d .
C41 C 0.7683(4) 0.6753(6) 0.2981(3) 0.0590(19) Uani 1 1 d .
C42 C 0.7234(3) 0.6012(6) 0.2890(3) 0.0498(16) Uani 1 1 d .
C43 C 0.4181(2) 0.4038(4) 0.0670(2) 0.0272(10) Uani 1 1 d .
C44 C 0.3825(3) 0.4885(4) 0.0724(2) 0.0313(11) Uani 1 1 d .
C45 C 0.3366(3) 0.5305(4) 0.0275(2) 0.0333(11) Uani 1 1 d .
C46 C 0.3249(3) 0.4915(4) -0.0264(2) 0.0331(12) Uani 1 1 d .
C47 C 0.3575(3) 0.4089(4) -0.0337(2) 0.0318(11) Uani 1 1 d .
C48 C 0.4039(2) 0.3651(4) 0.0119(2) 0.0298(11) Uani 1 1 d .
C49 C 0.5949(3) -0.0438(4) 0.1032(2) 0.0304(11) Uani 1 1 d .
C50 C 0.6054(2) -0.0509(4) 0.0517(2) 0.0300(11) Uani 1 1 d .
C51 C 0.6543(3) -0.1065(4) 0.0454(2) 0.0356(12) Uani 1 1 d .
C52 C 0.6965(3) -0.1560(4) 0.0920(3) 0.0359(12) Uani 1 1 d .
C53 C 0.6875(3) -0.1517(4) 0.1439(3) 0.0358(12) Uani 1 1 d .
C54 C 0.6377(3) -0.0963(4) 0.1495(2) 0.0343(12) Uani 1 1 d .
C55 C 0.2759(2) -0.1057(4) 0.0765(2) 0.0282(10) Uani 1 1 d .
C56 C 0.2655(3) -0.1429(4) 0.0222(2) 0.0320(11) Uani 1 1 d .
C57 C 0.2179(3) -0.2123(4) -0.0038(2) 0.0326(11) Uani 1 1 d .
C58 C 0.1796(3) -0.2477(4) 0.0258(3) 0.0355(12) Uani 1 1 d .
C59 C 0.1887(3) -0.2117(4) 0.0800(2) 0.0343(11) Uani 1 1 d .
C60 C 0.2372(3) -0.1418(4) 0.1048(2) 0.0295(11) Uani 1 1 d .
C61 C 0.3267(3) 0.3888(4) 0.2118(2) 0.0313(11) Uani 1 1 d .
C62 C 0.3364(3) 0.4388(5) 0.2639(2) 0.0349(12) Uani 1 1 d .
C63 C 0.3176(3) 0.5374(5) 0.2666(3) 0.0426(14) Uani 1 1 d .
C64 C 0.2861(3) 0.5922(4) 0.2174(3) 0.0405(13) Uani 1 1 d .
C65 C 0.2746(3) 0.5449(4) 0.1661(3) 0.0396(13) Uani 1 1 d .
C66 C 0.2950(3) 0.4454(4) 0.1631(2) 0.0327(11) Uani 1 1 d .
C67 C 0.5417(6) 0.0004(10) 0.2729(5) 0.123(5) Uiso 1 1 d D
C68 C 0.0603(9) 0.2481(19) 0.2059(11) 0.204(11) Uani 1 1 d .
C69 C 1.0171(13) 0.044(3) 0.0782(12) 0.279(16) Uiso 1 1 d D

loop_
_atom_site_aniso_label
_atom_site_aniso_U_11
_atom_site_aniso_U_22
_atom_site_aniso_U_33
_atom_site_aniso_U_23
_atom_site_aniso_U_13
_atom_site_aniso_U_12
Cu1 0.0374(4) 0.0209(3) 0.0253(3) 0.0028(2) 0.0090(3) -0.0023(2)
Cu2 0.0321(3) 0.0166(3) 0.0308(3) 0.0007(2) 0.0141(3) -0.0009(2)
Cl4 0.153(4) 0.185(5) 0.164(5) -0.007(4) 0.012(4) -0.049(4)
Cl5 0.111(3) 0.184(5) 0.183(4) 0.092(4) 0.052(3) 0.042(3)
F1 0.0418(18) 0.039(2) 0.057(2) 0.0166(16) 0.0140(17) -0.0082(15)
F2 0.055(2) 0.059(3) 0.061(2) 0.037(2) 0.010(2) -0.0116(19)
F3 0.060(2) 0.048(2) 0.0266(17) 0.0051(14) 0.0038(17) -0.0045(17)
F4 0.059(2) 0.042(2) 0.0375(19) -0.0008(15) -0.0029(18) -0.0154(17)
F5 0.0489(19) 0.0266(17) 0.0377(18) 0.0038(12) 0.0068(15) -0.0160(13)
F6 0.0455(17) 0.0279(16) 0.0293(15) 0.0041(12) 0.0107(14) -0.0075(13)
F7 0.0501(19) 0.0270(17) 0.059(2) 0.0043(14) 0.0319(17) -0.0069(14)
F8 0.0434(18) 0.0305(18) 0.058(2) -0.0017(14) 0.0331(17) 0.0020(13)
F9 0.0375(16) 0.0188(16) 0.068(2) -0.0033(14) 0.0207(16) 0.0048(12)
F10 0.0402(17) 0.0184(16) 0.073(2) -0.0055(14) 0.0182(17) -0.0066(12)
F11 0.0330(15) 0.0292(17) 0.0412(18) -0.0009(13) 0.0105(14) -0.0008(12)
F12 0.0360(16) 0.0260(17) 0.0509(19) 0.0001(13) 0.0159(15) 0.0058(12)
F13 0.060(2) 0.106(4) 0.054(2) 0.032(2) 0.030(2) 0.037(3)
F14 0.077(3) 0.138(5) 0.056(3) 0.046(3) 0.041(3) 0.036(3)
F15 0.069(3) 0.070(3) 0.048(2) 0.034(2) 0.017(2) 0.011(2)
F16 0.046(2) 0.061(3) 0.055(2) 0.0197(19) 0.0134(19) 0.0162(18)
F17 0.0414(19) 0.058(2) 0.043(2) 0.0116(16) 0.0182(17) 0.0052(16)
F18 0.069(3) 0.044(2) 0.079(3) -0.023(2) 0.015(2) -0.005(2)
F19 0.091(3) 0.032(2) 0.072(3) -0.0063(19) -0.005(3) -0.013(2)
F20 0.081(3) 0.074(3) 0.070(3) 0.001(2) -0.001(3) -0.046(3)
F21 0.044(2) 0.110(5) 0.100(4) -0.011(3) 0.019(3) -0.017(2)
F22 0.053(2) 0.062(3) 0.077(3) -0.013(2) 0.011(2) 0.005(2)
F23 0.0448(17) 0.0245(16) 0.0353(16) -0.0046(12) 0.0141(14) 0.0015(13)
F24 0.0480(19) 0.0277(18) 0.053(2) -0.0029(14) 0.0083(17) 0.0086(14)
F25 0.0461(19) 0.047(2) 0.0375(19) 0.0109(15) -0.0014(16) 0.0010(16)
F26 0.0457(19) 0.053(2) 0.0261(16) -0.0042(14) 0.0053(15) -0.0042(15)
F27 0.0470(18) 0.0351(18) 0.0312(16) -0.0077(13) 0.0120(15) 0.0018(14)
F28 0.0464(18) 0.044(2) 0.0311(16) 0.0052(13) 0.0147(15) 0.0130(15)
F29 0.055(2) 0.046(2) 0.0398(19) -0.0010(15) 0.0276(17) 0.0062(16)
F30 0.0423(18) 0.046(2) 0.060(2) 0.0027(17) 0.0266(17) 0.0125(15)
F31 0.0467(19) 0.041(2) 0.0429(19) 0.0077(15) 0.0061(16) 0.0140(15)
F32 0.052(2) 0.041(2) 0.0326(17) 0.0064(13) 0.0169(16) 0.0111(15)
F33 0.0477(19) 0.0395(19) 0.0359(17) -0.0001(13) 0.0233(15) -0.0018(14)
F34 0.059(2) 0.040(2) 0.0368(19) -0.0115(14) 0.0152(17) -0.0052(16)
F35 0.0462(19) 0.0353(19) 0.055(2) -0.0111(15) 0.0120(17) -0.0098(15)
F36 0.0424(17) 0.0349(19) 0.052(2) -0.0049(14) 0.0251(16) -0.0124(14)
F37 0.0431(17) 0.0342(18) 0.0314(16) -0.0061(12) 0.0154(15) -0.0098(13)
F38 0.058(2) 0.044(2) 0.0349(17) 0.0018(14) 0.0235(17) 0.0093(16)
F39 0.081(3) 0.048(2) 0.055(2) -0.0161(17) 0.038(2) 0.005(2)
F40 0.076(3) 0.031(2) 0.076(3) -0.0042(18) 0.032(2) 0.0121(18)
F41 0.065(2) 0.0286(19) 0.054(2) 0.0133(15) 0.0164(19) 0.0118(16)
F42 0.0421(17) 0.0281(17) 0.0334(16) 0.0015(12) 0.0105(14) -0.0015(13)
O1 0.0323(17) 0.0189(17) 0.0277(17) 0.0054(13) 0.0096(15) 0.0021(13)
N1 0.038(2) 0.023(2) 0.026(2) 0.0040(16) 0.0082(19) 0.0007(17)
N2 0.039(2) 0.031(2) 0.026(2) 0.0088(17) 0.001(2) -0.0022(18)
N3 0.042(2) 0.021(2) 0.030(2) -0.0002(16) 0.009(2) -0.0076(18)
N4 0.033(2) 0.019(2) 0.032(2) 0.0012(15) 0.0126(19) -0.0011(16)
N5 0.032(2) 0.016(2) 0.035(2) 0.0028(15) 0.0146(19) -0.0004(15)
N6 0.034(2) 0.022(2) 0.032(2) 0.0002(16) 0.0139(19) -0.0002(16)
C1 0.038(3) 0.027(3) 0.031(3) 0.0005(19) 0.019(2) -0.001(2)
C2 0.038(3) 0.027(3) 0.047(3) 0.004(2) 0.022(3) 0.000(2)
C3 0.047(3) 0.032(3) 0.042(3) 0.016(2) 0.020(3) 0.006(2)
C4 0.037(3) 0.027(3) 0.029(3) 0.0060(19) 0.013(2) 0.002(2)
C5 0.045(3) 0.031(3) 0.033(3) 0.007(2) 0.014(3) 0.005(2)
C6 0.052(3) 0.030(3) 0.031(3) 0.000(2) 0.012(3) -0.001(2)
C7 0.046(3) 0.039(3) 0.030(3) 0.003(2) 0.006(3) -0.005(2)
C8 0.052(3) 0.028(3) 0.035(3) 0.000(2) 0.009(3) -0.008(2)
C9 0.052(3) 0.024(3) 0.036(3) 0.002(2) 0.010(3) -0.004(2)
C10 0.047(3) 0.027(3) 0.027(3) -0.0042(19) 0.005(2) -0.008(2)
C11 0.048(3) 0.022(3) 0.027(3) 0.0063(18) 0.006(2) -0.002(2)
C12 0.043(3) 0.017(2) 0.038(3) 0.0036(19) 0.010(2) -0.004(2)
C13 0.037(3) 0.025(3) 0.028(3) 0.0035(19) 0.007(2) 0.000(2)
C14 0.032(2) 0.016(2) 0.028(2) -0.0003(17) 0.004(2) -0.0013(18)
C15 0.035(3) 0.023(2) 0.023(2) 0.0051(17) 0.010(2) -0.0038(19)
C16 0.042(3) 0.019(2) 0.025(2) 0.0023(17) 0.011(2) -0.0032(19)
C17 0.045(3) 0.023(3) 0.037(3) 0.003(2) 0.018(2) -0.004(2)
C18 0.035(3) 0.031(3) 0.036(3) 0.001(2) 0.016(2) 0.003(2)
C19 0.036(3) 0.024(3) 0.031(3) -0.0025(19) 0.013(2) -0.0008(19)
C20 0.038(3) 0.021(2) 0.025(2) 0.0020(17) 0.013(2) 0.0038(19)
C21 0.034(2) 0.019(2) 0.028(2) -0.0002(17) 0.012(2) 0.0015(18)
C22 0.031(2) 0.021(3) 0.043(3) 0.001(2) 0.015(2) 0.0046(19)
C23 0.039(3) 0.016(2) 0.050(3) -0.001(2) 0.017(3) -0.0042(19)
C24 0.039(3) 0.017(2) 0.037(3) 0.0022(18) 0.016(2) 0.0027(19)
C25 0.032(2) 0.023(3) 0.032(3) 0.0033(18) 0.011(2) 0.0005(19)
C26 0.034(3) 0.019(2) 0.031(3) 0.0006(18) 0.012(2) -0.0029(19)
C27 0.033(2) 0.024(3) 0.035(3) 0.0051(19) 0.014(2) -0.0005(19)
C28 0.037(3) 0.022(3) 0.038(3) 0.0036(19) 0.018(2) 0.0055(19)
C29 0.036(3) 0.023(3) 0.031(3) 0.0048(18) 0.014(2) 0.0008(19)
C30 0.039(3) 0.023(3) 0.034(3) 0.0031(19) 0.017(2) 0.004(2)
C31 0.042(3) 0.037(3) 0.036(3) 0.012(2) 0.014(3) -0.001(2)
C32 0.045(3) 0.066(5) 0.037(3) 0.021(3) 0.017(3) 0.021(3)
C33 0.060(4) 0.071(5) 0.044(4) 0.023(3) 0.027(3) 0.015(4)
C34 0.047(3) 0.050(4) 0.035(3) 0.015(3) 0.011(3) 0.002(3)
C35 0.040(3) 0.039(3) 0.047(4) 0.014(3) 0.007(3) 0.001(2)
C36 0.035(3) 0.034(3) 0.033(3) 0.005(2) 0.010(2) -0.003(2)
C37 0.053(3) 0.031(3) 0.033(3) 0.005(2) 0.006(3) -0.008(2)
C38 0.048(3) 0.039(4) 0.038(3) 0.000(2) 0.000(3) -0.003(3)
C39 0.066(4) 0.032(3) 0.033(3) 0.005(2) -0.005(3) -0.005(3)
C40 0.066(5) 0.069(5) 0.039(4) 0.009(3) -0.004(4) -0.027(4)
C41 0.058(4) 0.055(5) 0.055(4) -0.001(3) 0.008(4) -0.015(3)
C42 0.037(3) 0.053(4) 0.049(4) -0.003(3) 0.000(3) -0.006(3)
C43 0.034(2) 0.019(2) 0.030(2) 0.0024(18) 0.013(2) -0.0042(18)
C44 0.040(3) 0.019(2) 0.036(3) -0.0026(19) 0.013(2) -0.0049(19)
C45 0.036(3) 0.023(3) 0.038(3) -0.001(2) 0.010(2) 0.002(2)
C46 0.036(3) 0.027(3) 0.030(3) 0.007(2) 0.002(2) -0.001(2)
C47 0.039(3) 0.034(3) 0.021(2) -0.0013(19) 0.009(2) -0.010(2)
C48 0.033(2) 0.022(3) 0.034(3) -0.0011(19) 0.011(2) -0.0018(19)
C49 0.039(3) 0.019(3) 0.034(3) 0.0026(18) 0.013(2) 0.0007(19)
C50 0.035(3) 0.023(3) 0.030(3) 0.0002(18) 0.009(2) 0.0030(19)
C51 0.049(3) 0.024(3) 0.040(3) -0.003(2) 0.023(3) -0.003(2)
C52 0.040(3) 0.024(3) 0.047(3) 0.000(2) 0.020(3) 0.007(2)
C53 0.041(3) 0.024(3) 0.040(3) 0.004(2) 0.011(3) 0.004(2)
C54 0.044(3) 0.024(3) 0.037(3) 0.002(2) 0.017(3) 0.007(2)
C55 0.032(2) 0.019(2) 0.034(3) 0.0038(18) 0.011(2) 0.0015(18)
C56 0.032(3) 0.030(3) 0.035(3) 0.004(2) 0.012(2) 0.003(2)
C57 0.042(3) 0.023(3) 0.030(3) -0.0014(19) 0.008(2) 0.004(2)
C58 0.036(3) 0.020(3) 0.047(3) -0.004(2) 0.008(3) -0.0024(19)
C59 0.036(3) 0.026(3) 0.043(3) -0.002(2) 0.015(2) -0.002(2)
C60 0.036(3) 0.020(2) 0.031(3) -0.0021(18) 0.010(2) -0.0029(19)
C61 0.039(3) 0.024(3) 0.034(3) 0.0014(19) 0.016(2) 0.001(2)
C62 0.042(3) 0.037(3) 0.031(3) 0.003(2) 0.020(2) 0.007(2)
C63 0.055(4) 0.036(3) 0.046(3) -0.009(2) 0.028(3) -0.003(3)
C64 0.051(3) 0.022(3) 0.052(4) -0.001(2) 0.022(3) 0.008(2)
C65 0.039(3) 0.027(3) 0.052(4) 0.008(2) 0.014(3) 0.002(2)
C66 0.043(3) 0.025(3) 0.034(3) -0.001(2) 0.018(2) -0.003(2)
C68 0.138(15) 0.20(2) 0.24(2) 0.103(19) 0.017(15) -0.006(14)

loop_
_atom_type_symbol
_atom_type_description
_atom_type_scat_dispersion_real
_atom_type_scat_dispersion_imag
_atom_type_scat_source
C C 0.0033 0.0016 'International Tables Vol C Tables 4.2.6.8 and 6.1.1.4'
N N 0.0061 0.0033 'International Tables Vol C Tables 4.2.6.8 and 6.1.1.4'
F F 0.0171 0.0103 'International Tables Vol C Tables 4.2.6.8 and 6.1.1.4'
O O 0.0106 0.0060 'International Tables Vol C Tables 4.2.6.8 and 6.1.1.4'
Cu Cu 0.3201 1.2651 'International Tables Vol C Tables 4.2.6.8 and 6.1.1.4'
Cl Cl 0.1484 0.1585 'International Tables Vol C Tables 4.2.6.8 and 6.1.1.4'

loop_
_geom_angle_atom_site_label_1
_geom_angle_atom_site_label_2
_geom_angle_atom_site_label_3
_geom_angle
_geom_angle_site_symmetry_1
_geom_angle_site_symmetry_3
N3 Cu1 N1 172.2(2) . .
N3 Cu1 N2 90.1(2) . .
N1 Cu1 N2 90.54(19) . .
N3 Cu1 O1 82.16(17) . .
N1 Cu1 O1 98.56(16) . .
N2 Cu1 O1 166.90(19) . .
N4 Cu2 N6 169.79(18) . .
N4 Cu2 N5 87.84(18) . .
N6 Cu2 N5 91.09(18) . .
N4 Cu2 O1 79.57(16) . .
N6 Cu2 O1 101.78(16) . .
N5 Cu2 O1 167.12(16) . .
C67 Cl2 Cl3 45.9(4) . .
C67 Cl3 Cl4 158.2(8) . 2_545
C67 Cl3 Cl2 50.8(5) . .
Cl4 Cl3 Cl2 116.0(4) 2_545 .
C68 Cl4 Cl3 86.7(8) . 2
Cl9 Cl6 C69 63.4(10) . .
Cl8 Cl7 C69 100(3) 3_755 .
Cl8 Cl7 Cl9 160(3) 3_755 .
C69 Cl7 Cl9 60.1(10) . .
Cl8 Cl7 Cl8 64(3) 3_755 .
C69 Cl7 Cl8 47.9(12) . .
Cl9 Cl7 Cl8 99.0(19) . .
C69 Cl8 Cl7 140(5) . 3_755
C69 Cl8 Cl8 86(3) . 3_755
Cl7 Cl8 Cl8 70(3) 3_755 3_755
C69 Cl8 Cl7 49.7(15) . .
Cl7 Cl8 Cl7 116(3) 3_755 .
Cl8 Cl8 Cl7 46(2) 3_755 .
Cl6 Cl9 C69 61.0(9) . .
Cl6 Cl9 Cl7 115.7(15) . .
C69 Cl9 Cl7 59.5(10) . .
C15 O1 Cu1 110.6(3) . .
C15 O1 Cu2 108.2(3) . .
Cu1 O1 Cu2 119.00(15) . .
C1 N1 C4 108.2(4) . .
C1 N1 Cu1 121.2(3) . .
C4 N1 Cu1 123.4(4) . .
C6 N2 C9 109.4(5) . .
C6 N2 Cu1 124.9(4) . .
C9 N2 Cu1 125.6(4) . .
C14 N3 C11 109.4(4) . .
C14 N3 Cu1 118.6(4) . .
C11 N3 Cu1 131.2(4) . .
C16 N4 C19 109.9(5) . .
C16 N4 Cu2 117.6(4) . .
C19 N4 Cu2 132.4(4) . .
C24 N5 C21 108.8(4) . .
C24 N5 Cu2 125.8(4) . .
C21 N5 Cu2 125.3(3) . .
C29 N6 C26 107.7(4) . .
C29 N6 Cu2 121.7(3) . .
C26 N6 Cu2 120.2(4) . .
N1 C1 C30 125.7(5) . .
N1 C1 C2 108.8(5) . .
C30 C1 C2 124.3(5) . .
C3 C2 F1 128.1(5) . .
C3 C2 C1 107.6(5) . .
F1 C2 C1 123.8(5) . .
C2 C3 F2 126.9(6) . .
C2 C3 C4 108.9(5) . .
F2 C3 C4 124.1(5) . .
C5 C4 N1 123.5(5) . .
C5 C4 C3 130.5(5) . .
N1 C4 C3 106.0(4) . .
C4 C5 C6 123.2(5) . .
C4 C5 C31 118.4(5) . .
C6 C5 C31 118.4(5) . .
N2 C6 C5 125.1(5) . .
N2 C6 C7 108.2(5) . .
C5 C6 C7 126.8(5) . .
F3 C7 C8 126.0(5) . .
F3 C7 C6 126.7(5) . .
C8 C7 C6 107.3(5) . .
F4 C8 C7 125.7(5) . .
F4 C8 C9 126.2(5) . .
C7 C8 C9 108.1(5) . .
N2 C9 C10 125.8(5) . .
N2 C9 C8 107.0(5) . .
C10 C9 C8 127.2(5) . .
C11 C10 C9 123.1(5) . .
C11 C10 C37 116.8(5) . .
C9 C10 C37 119.7(5) . .
N3 C11 C10 121.7(5) . .
N3 C11 C12 107.0(5) . .
C10 C11 C12 131.3(5) . .
F5 C12 C13 126.4(5) . .
F5 C12 C11 126.0(5) . .
C13 C12 C11 107.6(5) . .
F6 C13 C12 127.9(5) . .
F6 C13 C14 125.8(4) . .
C12 C13 C14 106.3(4) . .
N3 C14 C13 109.6(4) . .
N3 C14 C15 115.7(4) . .
C13 C14 C15 134.5(4) . .
O1 C15 C16 107.1(4) . .
O1 C15 C14 108.8(4) . .
C16 C15 C14 106.5(4) . .
O1 C15 C43 111.2(4) . .
C16 C15 C43 114.2(4) . .
C14 C15 C43 108.8(4) . .
N4 C16 C17 108.6(5) . .
N4 C16 C15 115.6(5) . .
C17 C16 C15 135.7(5) . .
F7 C17 C18 127.8(5) . .
F7 C17 C16 125.6(5) . .
C18 C17 C16 106.5(5) . .
F8 C18 C17 124.6(5) . .
F8 C18 C19 126.4(5) . .
C17 C18 C19 108.9(5) . .
N4 C19 C20 121.5(5) . .
N4 C19 C18 106.1(5) . .
C20 C19 C18 132.4(5) . .
C19 C20 C21 122.4(5) . .
C19 C20 C49 117.8(5) . .
C21 C20 C49 119.7(4) . .
N5 C21 C20 125.1(4) . .
N5 C21 C22 107.2(4) . .
C20 C21 C22 126.2(5) . .
F9 C22 C23 126.0(5) . .
F9 C22 C21 126.2(5) . .
C23 C22 C21 107.6(5) . .
F10 C23 C22 126.0(5) . .
F10 C23 C24 125.5(5) . .
C22 C23 C24 108.4(5) . .
N5 C24 C25 123.8(5) . .
N5 C24 C23 107.9(5) . .
C25 C24 C23 127.9(5) . .
C26 C25 C24 121.5(5) . .
C26 C25 C55 119.1(5) . .
C24 C25 C55 119.4(5) . .
C25 C26 N6 125.1(5) . .
C25 C26 C27 127.4(5) . .
N6 C26 C27 107.6(4) . .
F11 C27 C28 125.7(5) . .
F11 C27 C26 125.9(5) . .
C28 C27 C26 108.4(5) . .
F12 C28 C27 128.4(5) . .
F12 C28 C29 123.9(5) . .
C27 C28 C29 107.3(5) . .
N6 C29 C30 118.9(5) . .
N6 C29 C28 108.6(4) . .
C30 C29 C28 131.5(5) . .
C29 C30 C1 114.6(5) . .
C29 C30 C61 124.1(5) . .
C1 C30 C61 121.1(5) . .
C36 C31 C32 116.8(5) . .
C36 C31 C5 121.3(5) . .
C32 C31 C5 122.0(5) . .
F13 C32 C33 117.7(6) . .
F13 C32 C31 118.7(5) . .
C33 C32 C31 123.5(6) . .
F14 C33 C32 121.4(6) . .
F14 C33 C34 120.7(6) . .
C32 C33 C34 117.8(6) . .
F15 C34 C35 121.3(6) . .
F15 C34 C33 118.4(6) . .
C35 C34 C33 120.3(6) . .
F16 C35 C34 120.0(5) . .
F16 C35 C36 119.7(6) . .
C34 C35 C36 120.2(6) . .
F17 C36 C31 120.5(5) . .
F17 C36 C35 118.1(5) . .
C31 C36 C35 121.4(6) . .
C38 C37 C42 117.5(6) . .
C38 C37 C10 121.2(6) . .
C42 C37 C10 120.9(6) . .
F18 C38 C37 119.9(6) . .
F18 C38 C39 117.4(6) . .
C37 C38 C39 122.6(7) . .
F19 C39 C38 120.6(7) . .
F19 C39 C40 121.0(7) . .
C38 C39 C40 118.4(7) . .
F20 C40 C39 119.3(8) . .
F20 C40 C41 120.7(9) . .
C39 C40 C41 120.0(7) . .
F21 C41 C42 120.8(8) . .
F21 C41 C40 119.3(7) . .
C42 C41 C40 119.8(8) . .
F22 C42 C41 118.7(7) . .
F22 C42 C37 119.6(6) . .
C41 C42 C37 121.7(7) . .
C44 C43 C48 115.6(5) . .
C44 C43 C15 119.3(5) . .
C48 C43 C15 125.1(5) . .
F23 C44 C45 119.1(5) . .
F23 C44 C43 118.2(5) . .
C45 C44 C43 122.8(5) . .
F24 C45 C44 120.3(5) . .
F24 C45 C46 119.7(5) . .
C44 C45 C46 119.9(5) . .
F25 C46 C47 120.7(5) . .
F25 C46 C45 119.7(5) . .
C47 C46 C45 119.5(5) . .
F26 C47 C46 120.2(5) . .
F26 C47 C48 119.0(5) . .
C46 C47 C48 120.7(5) . .
F27 C48 C47 117.0(5) . .
F27 C48 C43 121.6(5) . .
C47 C48 C43 121.4(5) . .
C50 C49 C54 116.4(5) . .
C50 C49 C20 122.4(4) . .
C54 C49 C20 121.2(5) . .
F28 C50 C51 118.1(5) . .
F28 C50 C49 119.4(5) . .
C51 C50 C49 122.5(5) . .
F29 C51 C50 121.0(5) . .
F29 C51 C52 119.1(5) . .
C50 C51 C52 119.9(5) . .
F30 C52 C53 120.5(5) . .
F30 C52 C51 119.9(5) . .
C53 C52 C51 119.6(5) . .
F31 C53 C52 119.9(5) . .
F31 C53 C54 120.2(5) . .
C52 C53 C54 119.9(5) . .
F32 C54 C53 118.9(5) . .
F32 C54 C49 119.3(5) . .
C53 C54 C49 121.8(5) . .
C60 C55 C56 117.3(5) . .
C60 C55 C25 121.5(5) . .
C56 C55 C25 121.2(5) . .
F33 C56 C55 119.8(5) . .
F33 C56 C57 117.9(5) . .
C55 C56 C57 122.3(5) . .
F34 C57 C56 120.9(5) . .
F34 C57 C58 119.8(5) . .
C56 C57 C58 119.3(5) . .
F35 C58 C59 120.3(5) . .
F35 C58 C57 120.0(5) . .
C59 C58 C57 119.7(5) . .
F36 C59 C58 120.2(5) . .
F36 C59 C60 120.4(5) . .
C58 C59 C60 119.4(5) . .
F37 C60 C55 120.5(5) . .
F37 C60 C59 117.5(5) . .
C55 C60 C59 122.0(5) . .
C66 C61 C62 115.8(5) . .
C66 C61 C30 121.7(5) . .
C62 C61 C30 122.4(5) . .
F38 C62 C63 117.7(5) . .
F38 C62 C61 120.3(5) . .
C63 C62 C61 122.0(5) . .
F39 C63 C62 120.3(6) . .
F39 C63 C64 118.8(6) . .
C62 C63 C64 120.9(5) . .
F40 C64 C65 121.1(6) . .
F40 C64 C63 120.4(6) . .
C65 C64 C63 118.5(5) . .
F41 C65 C64 120.1(5) . .
F41 C65 C66 119.0(6) . .
C64 C65 C66 120.8(5) . .
F42 C66 C65 117.4(5) . .
F42 C66 C61 120.6(5) . .
C65 C66 C61 122.0(5) . .
Cl1 C67 Cl3 133.5(9) . .
Cl1 C67 Cl2 128.6(9) . .
Cl3 C67 Cl2 83.3(6) . .
Cl5 C68 Cl4 100.7(14) . .
Cl8 C69 Cl6 158(4) . .
Cl8 C69 Cl7 82(2) . .
Cl6 C69 Cl7 111.6(19) . .
Cl8 C69 Cl9 127(3) . .
Cl6 C69 Cl9 55.6(12) . .
Cl7 C69 Cl9 60.5(14) . .

loop_
_geom_bond_atom_site_label_1
_geom_bond_atom_site_label_2
_geom_bond_distance
_geom_bond_site_symmetry_2
Cu1 N3 1.886(5) .
Cu1 N1 1.914(5) .
Cu1 N2 1.973(5) .
Cu1 O1 2.083(4) .
Cu2 N4 1.908(5) .
Cu2 N6 1.951(5) .
Cu2 N5 1.981(4) .
Cu2 O1 2.099(4) .
Cl1 C67 1.557(12) .
Cl2 C67 1.757(12) .
Cl2 Cl3 2.252(9) .
Cl3 C67 1.629(13) .
Cl3 Cl4 2.115(10) 2_545
Cl4 C68 1.93(3) .
Cl4 Cl3 2.115(10) 2
Cl5 C68 1.79(2) .
Cl6 Cl9 1.61(3) .
Cl6 C69 1.711(18) .
Cl7 Cl8 1.73(5) 3_755
Cl7 C69 1.738(19) .
Cl7 Cl9 1.76(3) .
Cl7 Cl8 2.26(5) .
Cl8 C69 1.69(2) .
Cl8 Cl7 1.73(5) 3_755
Cl8 Cl8 2.17(11) 3_755
Cl9 C69 1.748(18) .
F1 C2 1.346(7) .
F2 C3 1.344(6) .
F3 C7 1.327(7) .
F4 C8 1.337(7) .
F5 C12 1.332(6) .
F6 C13 1.333(6) .
F7 C17 1.333(6) .
F8 C18 1.341(6) .
F9 C22 1.327(6) .
F10 C23 1.344(6) .
F11 C27 1.329(6) .
F12 C28 1.336(6) .
F13 C32 1.358(7) .
F14 C33 1.326(8) .
F15 C34 1.327(7) .
F16 C35 1.338(7) .
F17 C36 1.325(7) .
F18 C38 1.340(9) .
F19 C39 1.309(8) .
F20 C40 1.333(8) .
F21 C41 1.346(10) .
F22 C42 1.351(9) .
F23 C44 1.359(6) .
F24 C45 1.347(6) .
F25 C46 1.352(6) .
F26 C47 1.351(6) .
F27 C48 1.345(6) .
F28 C50 1.342(6) .
F29 C51 1.344(7) .
F30 C52 1.325(6) .
F31 C53 1.338(6) .
F32 C54 1.338(7) .
F33 C56 1.338(7) .
F34 C57 1.335(6) .
F35 C58 1.334(6) .
F36 C59 1.338(7) .
F37 C60 1.348(6) .
F38 C62 1.339(6) .
F39 C63 1.355(7) .
F40 C64 1.334(7) .
F41 C65 1.348(7) .
F42 C66 1.341(6) .
O1 C15 1.442(6) .
N1 C1 1.356(7) .
N1 C4 1.400(6) .
N2 C6 1.358(7) .
N2 C9 1.384(7) .
N3 C14 1.313(7) .
N3 C11 1.389(7) .
N4 C16 1.343(6) .
N4 C19 1.385(7) .
N5 C24 1.360(7) .
N5 C21 1.390(7) .
N6 C29 1.377(7) .
N6 C26 1.394(6) .
C1 C30 1.441(7) .
C1 C2 1.445(7) .
C2 C3 1.318(9) .
C3 C4 1.462(8) .
C4 C5 1.379(8) .
C5 C6 1.408(8) .
C5 C31 1.514(7) .
C6 C7 1.444(8) .
C7 C8 1.361(9) .
C8 C9 1.442(8) .
C9 C10 1.413(8) .
C10 C11 1.393(8) .
C10 C37 1.514(8) .
C11 C12 1.419(7) .
C12 C13 1.376(7) .
C13 C14 1.428(7) .
C14 C15 1.523(7) .
C15 C16 1.500(8) .
C15 C43 1.552(7) .
C16 C17 1.426(8) .
C17 C18 1.366(8) .
C18 C19 1.424(8) .
C19 C20 1.407(7) .
C20 C21 1.409(7) .
C20 C49 1.486(7) .
C21 C22 1.437(7) .
C22 C23 1.348(8) .
C23 C24 1.431(7) .
C24 C25 1.430(7) .
C25 C26 1.391(7) .
C25 C55 1.491(7) .
C26 C27 1.464(7) .
C27 C28 1.338(8) .
C28 C29 1.465(7) .
C29 C30 1.392(7) .
C30 C61 1.475(7) .
C31 C36 1.375(8) .
C31 C32 1.397(9) .
C32 C33 1.383(9) .
C33 C34 1.410(10) .
C34 C35 1.359(10) .
C35 C36 1.412(8) .
C37 C38 1.369(9) .
C37 C42 1.403(10) .
C38 C39 1.393(9) .
C39 C40 1.393(12) .
C40 C41 1.395(13) .
C41 C42 1.364(10) .
C43 C44 1.400(7) .
C43 C48 1.401(7) .
C44 C45 1.361(8) .
C45 C46 1.382(8) .
C46 C47 1.354(8) .
C47 C48 1.387(8) .
C49 C50 1.391(8) .
C49 C54 1.412(7) .
C50 C51 1.377(8) .
C51 C52 1.391(8) .
C52 C53 1.384(9) .
C53 C54 1.385(8) .
C55 C60 1.382(8) .
C55 C56 1.387(8) .
C56 C57 1.390(8) .
C57 C58 1.394(9) .
C58 C59 1.385(8) .
C59 C60 1.401(7) .
C61 C66 1.399(7) .
C61 C62 1.409(8) .
C62 C63 1.366(8) .
C63 C64 1.395(9) .
C64 C65 1.370(9) .
C65 C66 1.389(8) .

loop_
_geom_torsion_atom_site_label_1
_geom_torsion_atom_site_label_2
_geom_torsion_atom_site_label_3
_geom_torsion_atom_site_label_4
_geom_torsion
_geom_torsion_site_symmetry_1
_geom_torsion_site_symmetry_4
C67 Cl2 Cl3 Cl4 -159.3(9) . 2_545
Cl8 Cl7 Cl8 C69 -135(5) 3_755 .
Cl9 Cl7 Cl8 C69 34(3) . .
Cl8 Cl7 Cl8 Cl7 0.000(2) 3_755 3_755
C69 Cl7 Cl8 Cl7 135(5) . 3_755
Cl9 Cl7 Cl8 Cl7 169(4) . 3_755
C69 Cl7 Cl8 Cl8 135(5) . 3_755
Cl9 Cl7 Cl8 Cl8 169(4) . 3_755
C69 Cl6 Cl9 Cl7 24(2) . .
Cl8 Cl7 Cl9 Cl6 -24(9) 3_755 .
C69 Cl7 Cl9 Cl6 -25(2) . .
Cl8 Cl7 Cl9 Cl6 -54(3) . .
Cl8 Cl7 Cl9 C69 1(8) 3_755 .
Cl8 Cl7 Cl9 C69 -29(2) . .
N3 Cu1 O1 C15 9.0(3) . .
N1 Cu1 O1 C15 -178.9(3) . .
N2 Cu1 O1 C15 -45.4(8) . .
N3 Cu1 O1 Cu2 135.2(2) . .
N1 Cu1 O1 Cu2 -52.7(2) . .
N2 Cu1 O1 Cu2 80.8(7) . .
N4 Cu2 O1 C15 29.7(3) . .
N6 Cu2 O1 C15 -140.0(3) . .
N5 Cu2 O1 C15 42.1(8) . .
N4 Cu2 O1 Cu1 -97.7(2) . .
N6 Cu2 O1 Cu1 92.6(2) . .
N5 Cu2 O1 Cu1 -85.2(7) . .
N2 Cu1 N1 C1 179.9(4) . .
O1 Cu1 N1 C1 -9.6(4) . .
N2 Cu1 N1 C4 -33.2(4) . .
O1 Cu1 N1 C4 137.3(4) . .
N3 Cu1 N2 C6 -168.0(5) . .
N1 Cu1 N2 C6 19.8(5) . .
O1 Cu1 N2 C6 -114.4(8) . .
N3 Cu1 N2 C9 9.0(5) . .
N1 Cu1 N2 C9 -163.2(5) . .
O1 Cu1 N2 C9 62.6(10) . .
N2 Cu1 N3 C14 173.7(4) . .
O1 Cu1 N3 C14 4.3(4) . .
N2 Cu1 N3 C11 -17.6(5) . .
O1 Cu1 N3 C11 173.0(5) . .
N6 Cu2 N4 C16 81.7(11) . .
N5 Cu2 N4 C16 165.8(4) . .
O1 Cu2 N4 C16 -16.9(4) . .
N6 Cu2 N4 C19 -102.9(10) . .
N5 Cu2 N4 C19 -18.8(5) . .
O1 Cu2 N4 C19 158.4(5) . .
N4 Cu2 N5 C24 -160.3(4) . .
N6 Cu2 N5 C24 9.5(4) . .
O1 Cu2 N5 C24 -172.6(6) . .
N4 Cu2 N5 C21 25.1(4) . .
N6 Cu2 N5 C21 -165.1(4) . .
O1 Cu2 N5 C21 12.8(10) . .
N4 Cu2 N6 C29 -90.2(11) . .
N5 Cu2 N6 C29 -174.1(4) . .
O1 Cu2 N6 C29 6.4(4) . .
N4 Cu2 N6 C26 50.4(12) . .
N5 Cu2 N6 C26 -33.5(4) . .
O1 Cu2 N6 C26 147.0(4) . .
C4 N1 C1 C30 163.4(5) . .
Cu1 N1 C1 C30 -45.2(7) . .
C4 N1 C1 C2 -4.8(6) . .
Cu1 N1 C1 C2 146.6(4) . .
N1 C1 C2 C3 5.9(7) . .
C30 C1 C2 C3 -162.5(6) . .
N1 C1 C2 F1 178.7(5) . .
C30 C1 C2 F1 10.3(9) . .
F1 C2 C3 F2 3.3(11) . .
C1 C2 C3 F2 175.6(6) . .
F1 C2 C3 C4 -176.9(6) . .
C1 C2 C3 C4 -4.6(7) . .
C1 N1 C4 C5 -178.1(5) . .
Cu1 N1 C4 C5 31.3(7) . .
C1 N1 C4 C3 2.0(6) . .
Cu1 N1 C4 C3 -148.5(4) . .
C2 C3 C4 C5 -178.1(6) . .
F2 C3 C4 C5 1.7(11) . .
C2 C3 C4 N1 1.8(7) . .
F2 C3 C4 N1 -178.4(6) . .
N1 C4 C5 C6 -4.1(9) . .
C3 C4 C5 C6 175.7(6) . .
N1 C4 C5 C31 176.5(5) . .
C3 C4 C5 C31 -3.6(10) . .
C9 N2 C6 C5 -179.5(6) . .
Cu1 N2 C6 C5 -2.1(9) . .
C9 N2 C6 C7 0.5(7) . .
Cu1 N2 C6 C7 177.9(4) . .
C4 C5 C6 N2 -11.0(10) . .
C31 C5 C6 N2 168.3(6) . .
C4 C5 C6 C7 169.0(6) . .
C31 C5 C6 C7 -11.7(10) . .
N2 C6 C7 F3 179.5(6) . .
C5 C6 C7 F3 -0.6(11) . .
N2 C6 C7 C8 0.3(8) . .
C5 C6 C7 C8 -179.7(6) . .
F3 C7 C8 F4 2.0(11) . .
C6 C7 C8 F4 -178.8(6) . .
F3 C7 C8 C9 179.9(6) . .
C6 C7 C8 C9 -0.9(8) . .
C6 N2 C9 C10 178.2(6) . .
Cu1 N2 C9 C10 0.9(9) . .
C6 N2 C9 C8 -1.0(7) . .
Cu1 N2 C9 C8 -178.4(4) . .
F4 C8 C9 N2 179.1(6) . .
C7 C8 C9 N2 1.1(8) . .
F4 C8 C9 C10 -0.1(11) . .
C7 C8 C9 C10 -178.1(7) . .
N2 C9 C10 C11 -7.9(10) . .
C8 C9 C10 C11 171.2(7) . .
N2 C9 C10 C37 -179.8(6) . .
C8 C9 C10 C37 -0.8(10) . .
C14 N3 C11 C10 -174.6(6) . .
Cu1 N3 C11 C10 15.9(9) . .
C14 N3 C11 C12 2.9(7) . .
Cu1 N3 C11 C12 -166.6(4) . .
C9 C10 C11 N3 0.0(10) . .
C37 C10 C11 N3 172.1(6) . .
C9 C10 C11 C12 -176.9(6) . .
C37 C10 C11 C12 -4.7(10) . .
N3 C11 C12 F5 179.2(6) . .
C10 C11 C12 F5 -3.6(11) . .
N3 C11 C12 C13 -1.9(7) . .
C10 C11 C12 C13 175.3(7) . .
F5 C12 C13 F6 -0.3(10) . .
C11 C12 C13 F6 -179.2(5) . .
F5 C12 C13 C14 179.1(5) . .
C11 C12 C13 C14 0.2(6) . .
C11 N3 C14 C13 -2.8(7) . .
Cu1 N3 C14 C13 168.2(4) . .
C11 N3 C14 C15 172.6(5) . .
Cu1 N3 C14 C15 -16.4(6) . .
F6 C13 C14 N3 -178.9(5) . .
C12 C13 C14 N3 1.6(6) . .
F6 C13 C14 C15 6.9(10) . .
C12 C13 C14 C15 -172.6(6) . .
Cu1 O1 C15 C16 96.7(4) . .
Cu2 O1 C15 C16 -35.3(4) . .
Cu1 O1 C15 C14 -18.2(5) . .
Cu2 O1 C15 C14 -150.2(3) . .
Cu1 O1 C15 C43 -137.9(3) . .
Cu2 O1 C15 C43 90.1(4) . .
N3 C14 C15 O1 22.8(6) . .
C13 C14 C15 O1 -163.3(5) . .
N3 C14 C15 C16 -92.4(5) . .
C13 C14 C15 C16 81.5(7) . .
N3 C14 C15 C43 144.0(5) . .
C13 C14 C15 C43 -42.1(8) . .
C19 N4 C16 C17 1.6(6) . .
Cu2 N4 C16 C17 177.9(3) . .
C19 N4 C16 C15 -175.6(4) . .
Cu2 N4 C16 C15 0.8(6) . .
O1 C15 C16 N4 24.4(6) . .
C14 C15 C16 N4 140.8(4) . .
C43 C15 C16 N4 -99.2(5) . .
O1 C15 C16 C17 -151.7(6) . .
C14 C15 C16 C17 -35.3(8) . .
C43 C15 C16 C17 84.7(7) . .
N4 C16 C17 F7 177.6(5) . .
C15 C16 C17 F7 -6.1(10) . .
N4 C16 C17 C18 -1.3(6) . .
C15 C16 C17 C18 175.0(5) . .
F7 C17 C18 F8 4.5(9) . .
C16 C17 C18 F8 -176.7(5) . .
F7 C17 C18 C19 -178.3(5) . .
C16 C17 C18 C19 0.6(6) . .
C16 N4 C19 C20 -178.1(5) . .
Cu2 N4 C19 C20 6.3(7) . .
C16 N4 C19 C18 -1.2(6) . .
Cu2 N4 C19 C18 -176.8(4) . .
F8 C18 C19 N4 177.5(5) . .
C17 C18 C19 N4 0.3(6) . .
F8 C18 C19 C20 -6.0(10) . .
C17 C18 C19 C20 176.8(6) . .
N4 C19 C20 C21 7.7(8) . .
C18 C19 C20 C21 -168.3(5) . .
N4 C19 C20 C49 -176.1(4) . .
C18 C19 C20 C49 7.9(8) . .
C24 N5 C21 C20 163.0(5) . .
Cu2 N5 C21 C20 -21.6(7) . .
C24 N5 C21 C22 -3.6(6) . .
Cu2 N5 C21 C22 171.7(4) . .
C19 C20 C21 N5 0.8(8) . .
C49 C20 C21 N5 -175.4(5) . .
C19 C20 C21 C22 164.9(5) . .
C49 C20 C21 C22 -11.3(8) . .
N5 C21 C22 F9 178.4(5) . .
C20 C21 C22 F9 12.0(9) . .
N5 C21 C22 C23 3.0(6) . .
C20 C21 C22 C23 -163.5(5) . .
F9 C22 C23 F10 3.8(10) . .
C21 C22 C23 F10 179.2(5) . .
F9 C22 C23 C24 -176.7(5) . .
C21 C22 C23 C24 -1.3(7) . .
C21 N5 C24 C25 -170.7(5) . .
Cu2 N5 C24 C25 14.0(8) . .
C21 N5 C24 C23 2.9(6) . .
Cu2 N5 C24 C23 -172.5(4) . .
F10 C23 C24 N5 178.6(5) . .
C22 C23 C24 N5 -1.0(7) . .
F10 C23 C24 C25 -8.2(10) . .
C22 C23 C24 C25 172.3(6) . .
N5 C24 C25 C26 -18.6(8) . .
C23 C24 C25 C26 169.1(6) . .
N5 C24 C25 C55 162.2(5) . .
C23 C24 C25 C55 -10.0(9) . .
C24 C25 C26 N6 -10.3(8) . .
C55 C25 C26 N6 168.8(5) . .
C24 C25 C26 C27 169.9(5) . .
C55 C25 C26 C27 -11.0(8) . .
C29 N6 C26 C25 -174.8(5) . .
Cu2 N6 C26 C25 39.8(7) . .
C29 N6 C26 C27 5.0(5) . .
Cu2 N6 C26 C27 -140.4(4) . .
C25 C26 C27 F11 0.8(9) . .
N6 C26 C27 F11 -179.0(5) . .
C25 C26 C27 C28 178.9(5) . .
N6 C26 C27 C28 -1.0(6) . .
F11 C27 C28 F12 1.8(9) . .
C26 C27 C28 F12 -176.2(5) . .
F11 C27 C28 C29 174.8(5) . .
C26 C27 C28 C29 -3.2(6) . .
C26 N6 C29 C30 162.8(5) . .
Cu2 N6 C29 C30 -52.3(6) . .
C26 N6 C29 C28 -7.0(5) . .
Cu2 N6 C29 C28 137.8(4) . .
F12 C28 C29 N6 179.9(5) . .
C27 C28 C29 N6 6.5(6) . .
F12 C28 C29 C30 11.8(9) . .
C27 C28 C29 C30 -161.6(6) . .
N6 C29 C30 C1 -28.9(7) . .
C28 C29 C30 C1 138.3(6) . .
N6 C29 C30 C61 154.6(5) . .
C28 C29 C30 C61 -38.3(9) . .
N1 C1 C30 C29 140.3(6) . .
C2 C1 C30 C29 -53.3(7) . .
N1 C1 C30 C61 -43.1(8) . .
C2 C1 C30 C61 123.3(6) . .
C4 C5 C31 C36 115.1(7) . .
C6 C5 C31 C36 -64.2(8) . .
C4 C5 C31 C32 -66.5(9) . .
C6 C5 C31 C32 114.1(7) . .
C36 C31 C32 F13 -178.7(6) . .
C5 C31 C32 F13 2.9(11) . .
C36 C31 C32 C33 -1.3(11) . .
C5 C31 C32 C33 -179.7(7) . .
F13 C32 C33 F14 -1.2(13) . .
C31 C32 C33 F14 -178.7(8) . .
F13 C32 C33 C34 179.1(7) . .
C31 C32 C33 C34 1.7(13) . .
F14 C33 C34 F15 -0.3(12) . .
C32 C33 C34 F15 179.4(7) . .
F14 C33 C34 C35 179.2(8) . .
C32 C33 C34 C35 -1.1(12) . .
F15 C34 C35 F16 0.5(10) . .
C33 C34 C35 F16 -179.0(7) . .
F15 C34 C35 C36 179.8(6) . .
C33 C34 C35 C36 0.3(11) . .
C32 C31 C36 F17 -177.9(6) . .
C5 C31 C36 F17 0.6(9) . .
C32 C31 C36 C35 0.3(9) . .
C5 C31 C36 C35 178.8(6) . .
F16 C35 C36 F17 -2.4(9) . .
C34 C35 C36 F17 178.3(6) . .
F16 C35 C36 C31 179.4(6) . .
C34 C35 C36 C31 0.1(10) . .
C11 C10 C37 C38 93.9(7) . .
C9 C10 C37 C38 -93.7(8) . .
C11 C10 C37 C42 -78.6(8) . .
C9 C10 C37 C42 93.8(8) . .
C42 C37 C38 F18 179.0(6) . .
C10 C37 C38 F18 6.2(9) . .
C42 C37 C38 C39 -1.3(9) . .
C10 C37 C38 C39 -174.1(6) . .
F18 C38 C39 F19 -1.5(9) . .
C37 C38 C39 F19 178.8(6) . .
F18 C38 C39 C40 -179.4(6) . .
C37 C38 C39 C40 0.8(10) . .
F19 C39 C40 F20 0.0(10) . .
C38 C39 C40 F20 178.0(6) . .
F19 C39 C40 C41 -178.7(6) . .
C38 C39 C40 C41 -0.7(10) . .
F20 C40 C41 F21 -0.2(11) . .
C39 C40 C41 F21 178.5(7) . .
F20 C40 C41 C42 -177.6(7) . .
C39 C40 C41 C42 1.1(11) . .
F21 C41 C42 F22 0.7(11) . .
C40 C41 C42 F22 178.1(6) . .
F21 C41 C42 C37 -179.0(7) . .
C40 C41 C42 C37 -1.6(12) . .
C38 C37 C42 F22 -178.0(6) . .
C10 C37 C42 F22 -5.2(9) . .
C38 C37 C42 C41 1.7(10) . .
C10 C37 C42 C41 174.5(6) . .
O1 C15 C43 C44 69.3(6) . .
C16 C15 C43 C44 -169.3(5) . .
C14 C15 C43 C44 -50.5(6) . .
O1 C15 C43 C48 -114.3(5) . .
C16 C15 C43 C48 7.0(7) . .
C14 C15 C43 C48 125.9(5) . .
C48 C43 C44 F23 -179.6(5) . .
C15 C43 C44 F23 -2.8(7) . .
C48 C43 C44 C45 0.5(8) . .
C15 C43 C44 C45 177.3(5) . .
F23 C44 C45 F24 -0.8(8) . .
C43 C44 C45 F24 179.1(5) . .
F23 C44 C45 C46 178.2(5) . .
C43 C44 C45 C46 -1.9(9) . .
F24 C45 C46 F25 -1.1(8) . .
C44 C45 C46 F25 179.9(5) . .
F24 C45 C46 C47 -178.3(5) . .
C44 C45 C46 C47 2.7(9) . .
F25 C46 C47 F26 3.0(8) . .
C45 C46 C47 F26 -179.8(5) . .
F25 C46 C47 C48 -179.3(5) . .
C45 C46 C47 C48 -2.1(8) . .
F26 C47 C48 F27 -0.8(7) . .
C46 C47 C48 F27 -178.6(5) . .
F26 C47 C48 C43 178.5(5) . .
C46 C47 C48 C43 0.7(8) . .
C44 C43 C48 F27 179.4(5) . .
C15 C43 C48 F27 2.8(8) . .
C44 C43 C48 C47 0.1(8) . .
C15 C43 C48 C47 -176.4(5) . .
C19 C20 C49 C50 -68.0(7) . .
C21 C20 C49 C50 108.3(6) . .
C19 C20 C49 C54 110.4(6) . .
C21 C20 C49 C54 -73.3(7) . .
C54 C49 C50 F28 -179.9(5) . .
C20 C49 C50 F28 -1.5(8) . .
C54 C49 C50 C51 0.7(8) . .
C20 C49 C50 C51 179.1(5) . .
F28 C50 C51 F29 -1.7(8) . .
C49 C50 C51 F29 177.8(5) . .
F28 C50 C51 C52 178.7(5) . .
C49 C50 C51 C52 -1.8(9) . .
F29 C51 C52 F30 -0.6(8) . .
C50 C51 C52 F30 179.0(5) . .
F29 C51 C52 C53 -177.4(5) . .
C50 C51 C52 C53 2.3(9) . .
F30 C52 C53 F31 1.2(8) . .
C51 C52 C53 F31 178.0(5) . .
F30 C52 C53 C54 -178.4(5) . .
C51 C52 C53 C54 -1.6(9) . .
F31 C53 C54 F32 -0.7(8) . .
C52 C53 C54 F32 178.8(5) . .
F31 C53 C54 C49 -179.1(5) . .
C52 C53 C54 C49 0.5(9) . .
C50 C49 C54 F32 -178.3(5) . .
C20 C49 C54 F32 3.3(8) . .
C50 C49 C54 C53 0.0(8) . .
C20 C49 C54 C53 -178.4(5) . .
C26 C25 C55 C60 -58.7(7) . .
C24 C25 C55 C60 120.5(6) . .
C26 C25 C55 C56 120.5(6) . .
C24 C25 C55 C56 -60.3(7) . .
C60 C55 C56 F33 -179.2(5) . .
C25 C55 C56 F33 1.6(7) . .
C60 C55 C56 C57 1.0(8) . .
C25 C55 C56 C57 -178.2(5) . .
F33 C56 C57 F34 1.3(8) . .
C55 C56 C57 F34 -178.9(5) . .
F33 C56 C57 C58 179.0(5) . .
C55 C56 C57 C58 -1.1(8) . .
F34 C57 C58 F35 -1.5(8) . .
C56 C57 C58 F35 -179.2(5) . .
F34 C57 C58 C59 179.1(5) . .
C56 C57 C58 C59 1.3(8) . .
F35 C58 C59 F36 1.9(8) . .
C57 C58 C59 F36 -178.6(5) . .
F35 C58 C59 C60 179.2(5) . .
C57 C58 C59 C60 -1.3(8) . .
C56 C55 C60 F37 179.4(4) . .
C25 C55 C60 F37 -1.4(8) . .
C56 C55 C60 C59 -1.0(8) . .
C25 C55 C60 C59 178.2(5) . .
F36 C59 C60 F37 -1.9(8) . .
C58 C59 C60 F37 -179.2(5) . .
F36 C59 C60 C55 178.5(5) . .
C58 C59 C60 C55 1.2(8) . .
C29 C30 C61 C66 -27.8(8) . .
C1 C30 C61 C66 155.9(5) . .
C29 C30 C61 C62 150.9(6) . .
C1 C30 C61 C62 -25.3(8) . .
C66 C61 C62 F38 177.8(5) . .
C30 C61 C62 F38 -1.0(8) . .
C66 C61 C62 C63 -1.6(9) . .
C30 C61 C62 C63 179.6(6) . .
F38 C62 C63 F39 1.7(9) . .
C61 C62 C63 F39 -178.8(6) . .
F38 C62 C63 C64 -177.6(6) . .
C61 C62 C63 C64 1.8(10) . .
F39 C63 C64 F40 0.2(9) . .
C62 C63 C64 F40 179.6(6) . .
F39 C63 C64 C65 -179.6(6) . .
C62 C63 C64 C65 -0.3(10) . .
F40 C64 C65 F41 2.4(9) . .
C63 C64 C65 F41 -177.8(6) . .
F40 C64 C65 C66 178.8(6) . .
C63 C64 C65 C66 -1.3(10) . .
F41 C65 C66 F42 -0.2(8) . .
C64 C65 C66 F42 -176.7(5) . .
F41 C65 C66 C61 178.0(5) . .
C64 C65 C66 C61 1.5(9) . .
C62 C61 C66 F42 178.1(5) . .
C30 C61 C66 F42 -3.1(8) . .
C62 C61 C66 C65 0.0(8) . .
C30 C61 C66 C65 178.8(5) . .
Cl4 Cl3 C67 Cl1 -80(2) 2_545 .
Cl2 Cl3 C67 Cl1 -138.9(17) . .
Cl4 Cl3 C67 Cl2 58.8(19) 2_545 .
Cl3 Cl2 C67 Cl1 142.4(15) . .
Cl3 Cl4 C68 Cl5 -86.1(10) 2 .
Cl7 Cl8 C69 Cl6 146(7) 3_755 .
Cl8 Cl8 C69 Cl6 -162(6) 3_755 .
Cl7 Cl8 C69 Cl6 -132(9) . .
Cl7 Cl8 C69 Cl7 -83(6) 3_755 .
Cl8 Cl8 C69 Cl7 -31(4) 3_755 .
Cl7 Cl8 C69 Cl9 -127(6) 3_755 .
Cl8 Cl8 C69 Cl9 -75(6) 3_755 .
Cl7 Cl8 C69 Cl9 -44(3) . .
Cl9 Cl6 C69 Cl8 103(9) . .
Cl9 Cl6 C69 Cl7 -24(2) . .
Cl8 Cl7 C69 Cl8 40(5) 3_755 .
Cl9 Cl7 C69 Cl8 -140(4) . .
Cl8 Cl7 C69 Cl6 -157(3) 3_755 .
Cl9 Cl7 C69 Cl6 23(2) . .
Cl8 Cl7 C69 Cl6 162(5) . .
Cl8 Cl7 C69 Cl9 -180(3) 3_755 .
Cl8 Cl7 C69 Cl9 140(4) . .
Cl6 Cl9 C69 Cl8 -153(5) . .
Cl7 Cl9 C69 Cl8 53(4) . .
Cl7 Cl9 C69 Cl6 -154(2) . .
Cl6 Cl9 C69 Cl7 154(2) . .
